data_7133232
loop_
_publ_author_name
'El Alouani Dahmouni, Nadia'
'Orts-Arroyo, Marta'
'Sanchis-Perucho, Adri&#xe1;n'
'Moliner, Nicol&#xe1;s'
'Mayans, J&#xfa;lia'
'Pacheco, Mario'
'Castro, Isabel'
'De Munno, Giovanni'
'Marino, Nadia'
'Ruiz-Garc&#xed;a, Rafael'
'Mart&#xed;nez-Lillo, Jos&#xe9;'

_publ_section_title
;
 Magnetocaloric efficiency tuning through solvent-triggered 3D to 2D
 interconversion in holmium(III)-based dynamic MOFs.
;
_journal_issue 58
_journal_name_full 'Chemical communications (Cambridge, England)'
_journal_page_first 7451
_journal_page_last 7454
_journal_paper_doi 10.1039/d4cc02539c
_journal_volume 60
_journal_year 2024
_chemical_formula_moiety 'C6 H12 Ho2 O18, 12(H2 O)'
_chemical_formula_sum 'C6 H36 Ho2 O30'
_chemical_formula_weight 918.21
_space_group_crystal_system trigonal
_space_group_IT_number 148
_space_group_name_Hall '-R 3'
_space_group_name_H-M_alt 'R -3 :H'
_atom_sites_solution_hydrogens difmap
_atom_sites_solution_primary direct
_atom_sites_solution_secondary difmap
_audit_creation_method SHELXL-2019/3
_audit_update_record
;
2024-04-29 deposited with the CCDC.	2024-06-20 downloaded from the CCDC.
;
_cell_angle_alpha 90
_cell_angle_beta 90
_cell_angle_gamma 120
_cell_formula_units_Z 9
_cell_length_a 30.500(9)
_cell_length_b 30.500(9)
_cell_length_c 7.127(2)
_cell_measurement_reflns_used 9964
_cell_measurement_temperature 297(2)
_cell_measurement_theta_max 28.74
_cell_measurement_theta_min 2.94
_cell_volume 5742(3)
_computing_cell_refinement 'Bruker SAINT'
_computing_data_collection 'Bruker APEX2'
_computing_data_reduction 'Bruker SAINT'
_computing_molecular_graphics 'CRYSTAL MAKER, DIAMOND'
_computing_publication_material 'Bruker SHELXTL'
_computing_structure_refinement 'SHELXL-2019/2 (Sheldrick, 2019)'
_computing_structure_solution 'SHELXS-97 (Sheldrick 2008)'
_diffrn_ambient_temperature 297(2)
_diffrn_measured_fraction_theta_full 0.995
_diffrn_measured_fraction_theta_max 0.993
_diffrn_measurement_device_type 'Bruker APEX-II CCD'
_diffrn_measurement_method '\f and \w scans'
_diffrn_radiation_type MoK\a
_diffrn_radiation_wavelength 0.71073
_diffrn_reflns_av_R_equivalents 0.0779
_diffrn_reflns_av_unetI/netI 0.1045
_diffrn_reflns_Laue_measured_fraction_full 0.995
_diffrn_reflns_Laue_measured_fraction_max 0.993
_diffrn_reflns_limit_h_max 38
_diffrn_reflns_limit_h_min -35
_diffrn_reflns_limit_k_max 36
_diffrn_reflns_limit_k_min -40
_diffrn_reflns_limit_l_max 6
_diffrn_reflns_limit_l_min -9
_diffrn_reflns_number 6873
_diffrn_reflns_point_group_measured_fraction_full 0.995
_diffrn_reflns_point_group_measured_fraction_max 0.993
_diffrn_reflns_theta_full 25.242
_diffrn_reflns_theta_max 28.564
_diffrn_reflns_theta_min 2.961
_exptl_absorpt_coefficient_mu 6.281
_exptl_absorpt_correction_T_max 0.7457
_exptl_absorpt_correction_T_min 0.3987
_exptl_absorpt_correction_type multi-scan
_exptl_absorpt_process_details 'SADABS-2016/2 - Bruker AXS'
_exptl_crystal_colour 'pale yellow'
_exptl_crystal_density_diffrn 2.390
_exptl_crystal_description prism
_exptl_crystal_F_000 4014
_exptl_crystal_size_max 0.356
_exptl_crystal_size_mid 0.037
_exptl_crystal_size_min 0.036
_refine_diff_density_max 2.474
_refine_diff_density_min -2.061
_refine_diff_density_rms 0.282
_refine_ls_extinction_method none
_refine_ls_goodness_of_fit_ref 1.035
_refine_ls_hydrogen_treatment mixed
_refine_ls_matrix_type full
_refine_ls_number_parameters 184
_refine_ls_number_reflns 3241
_refine_ls_number_restraints 51
_refine_ls_restrained_S_all 1.028
_refine_ls_R_factor_all 0.1041
_refine_ls_R_factor_gt 0.0642
_refine_ls_shift/su_max 0.002
_refine_ls_shift/su_mean 0.000
_refine_ls_structure_factor_coef Fsqd
_refine_ls_weighting_details 'w=1/[\s^2^(Fo^2^)+(0.0425P)^2^+255.0972P] where P=(Fo^2^+2Fc^2^)/3'
_refine_ls_weighting_scheme calc
_refine_ls_wR_factor_gt 0.1393
_refine_ls_wR_factor_ref 0.1614
_reflns_Friedel_coverage 0.000
_reflns_number_gt 2215
_reflns_number_total 3241
_reflns_threshold_expression 'I > 2\s(I)'
_cod_data_source_file d4cc02539c2.cif
_cod_data_source_block olmio4
_cod_depositor_comments
;
The following automatic conversions were performed:

data item '_atom_sites_solution_primary' value 'Direct' was changed
to 'direct' in accordance with the
/home/data/users/saulius/crontab/automatic-downloads/rss-feeds/RSC/lib/dictionaries/cif_core.dic
dictionary named 'cif_core.dic' version 2.4.2 last updated on
2011-04-26.

data item '_atom_sites_solution_secondary' value 'Difmap' was changed
to 'difmap' in accordance with the
/home/data/users/saulius/crontab/automatic-downloads/rss-feeds/RSC/lib/dictionaries/cif_core.dic
dictionary named 'cif_core.dic' version 2.4.2 last updated on
2011-04-26.

Automatic conversion script
Id: cif_fix_values 8170 2020-07-09 18:12:32Z antanas 

 Adding full bibliography for 7133232--7133233.cif.
;
_cod_original_cell_volume 5741(4)
_cod_database_code 7133232
_shelx_shelxl_version_number 2019/3
_shelx_space_group_comment
;
The symmetry employed for this shelxl refinement is uniquely defined
by the following loop, which should always be used as a source of
symmetry information in preference to the above space-group names.
They are only intended as comments.
;
_shelx_estimated_absorpt_t_min 0.213
_shelx_estimated_absorpt_t_max 0.805

loop_
_space_group_symop_operation_xyz
'x, y, z'
'-y, x-y, z'
'-x+y, -x, z'
'x+2/3, y+1/3, z+1/3'
'-y+2/3, x-y+1/3, z+1/3'
'-x+y+2/3, -x+1/3, z+1/3'
'x+1/3, y+2/3, z+2/3'
'-y+1/3, x-y+2/3, z+2/3'
'-x+y+1/3, -x+2/3, z+2/3'
'-x, -y, -z'
'y, -x+y, -z'
'x-y, x, -z'
'-x+2/3, -y+1/3, -z+1/3'
'y+2/3, -x+y+1/3, -z+1/3'
'x-y+2/3, x+1/3, -z+1/3'
'-x+1/3, -y+2/3, -z+2/3'
'y+1/3, -x+y+2/3, -z+2/3'
'x-y+1/3, x+2/3, -z+2/3'

loop_
_atom_site_label
_atom_site_type_symbol
_atom_site_fract_x
_atom_site_fract_y
_atom_site_fract_z
_atom_site_U_iso_or_equiv
_atom_site_adp_type
_atom_site_occupancy
_atom_site_site_symmetry_order
_atom_site_calc_flag
_atom_site_refinement_flags_posn
_atom_site_refinement_flags_adp
_atom_site_refinement_flags_occupancy
_atom_site_disorder_assembly
_atom_site_disorder_group
Ho1 Ho 0.44342(2) 0.55699(2) 0.84064(6) 0.02827(18) Uani 1 1 d . . . . .
C1 C 0.3411(4) 0.4870(4) 0.6136(15) 0.031(2) Uani 1 1 d . U . . .
C2 C 0.3241(4) 0.5164(4) 0.7386(15) 0.030(2) Uani 1 1 d . U . . .
O1 O 0.3854(3) 0.4961(3) 0.6303(11) 0.0351(18) Uani 1 1 d . U . . .
O2 O 0.3074(3) 0.4548(3) 0.5053(11) 0.0367(19) Uani 1 1 d . U . . .
O3 O 0.3576(3) 0.5483(3) 0.8470(11) 0.0372(19) Uani 1 1 d . U . . .
O4 O 0.2796(3) 0.5072(3) 0.7193(11) 0.0387(19) Uani 1 1 d . U . . .
C3 C 0.5156(4) 0.5239(4) 1.0590(14) 0.029(2) Uani 1 1 d . U . . .
O5 O 0.5088(3) 0.5602(3) 1.0416(11) 0.0339(17) Uani 1 1 d . U . . .
O6 O 0.5491(3) 0.5214(3) 1.1622(11) 0.0354(18) Uani 1 1 d . U . . .
O1W O 0.4924(3) 0.5565(3) 0.5838(12) 0.041(2) Uani 1 1 d D . . . .
H1WA H 0.510(5) 0.581(4) 0.487(15) 0.061 Uiso 1 1 d D U . . .
H1WB H 0.517(4) 0.547(5) 0.61(2) 0.061 Uiso 1 1 d D U . . .
O2W O 0.4431(3) 0.6097(3) 1.0795(12) 0.043(2) Uani 1 1 d D . . . .
H2WA H 0.429085 0.628803 1.024501 0.064 Uiso 1 1 d D U . . .
H2WB H 0.413247 0.584261 1.142778 0.064 Uiso 1 1 d D U . . .
O3W O 0.3945(3) 0.5050(3) 1.0916(11) 0.042(2) Uani 1 1 d D . . . .
H3WA H 0.409(5) 0.490(5) 1.169(18) 0.063 Uiso 1 1 d D U . . .
H3WB H 0.362(3) 0.478(4) 1.05(2) 0.063 Uiso 1 1 d D U . . .
O4W O 0.5424(4) 0.6330(3) 0.3282(12) 0.045(2) Uani 1 1 d . . . . .
O5W O 0.5717(4) 0.5397(4) 0.6473(12) 0.045(2) Uani 1 1 d . . . . .
O6W O 0.3316(4) 0.3817(4) 0.4275(16) 0.061(3) Uani 1 1 d . . . . .
O7W O 0.6396(4) 0.6097(4) 1.1754(15) 0.057(3) Uani 1 1 d . . . . .
O8W O 0.2508(5) 0.5511(6) 0.9882(16) 0.079(4) Uani 1 1 d . . . . .
O9W O 0.2918(17) 0.654(2) 0.895(12) 0.58(7) Uani 1 1 d . . . . .

loop_
_atom_site_aniso_label
_atom_site_aniso_U_11
_atom_site_aniso_U_22
_atom_site_aniso_U_33
_atom_site_aniso_U_23
_atom_site_aniso_U_13
_atom_site_aniso_U_12
Ho1 0.0295(3) 0.0287(3) 0.0245(2) 0.00112(19) -0.00219(19) 0.0129(2)
C1 0.034(5) 0.036(5) 0.026(4) 0.004(4) 0.003(4) 0.020(5)
C2 0.032(5) 0.029(5) 0.029(5) 0.001(4) -0.001(4) 0.014(4)
O1 0.028(4) 0.046(5) 0.036(4) -0.006(4) -0.004(3) 0.022(4)
O2 0.035(4) 0.041(5) 0.038(4) -0.014(4) -0.009(3) 0.022(4)
O3 0.035(4) 0.040(5) 0.033(4) -0.013(4) -0.005(3) 0.016(4)
O4 0.031(4) 0.046(5) 0.038(4) -0.013(4) -0.005(4) 0.018(4)
C3 0.032(5) 0.026(5) 0.025(4) 0.003(4) -0.005(4) 0.012(4)
O5 0.039(4) 0.029(4) 0.033(4) 0.003(3) -0.002(3) 0.017(4)
O6 0.036(4) 0.028(4) 0.036(4) 0.000(3) -0.007(3) 0.012(4)
O1W 0.041(5) 0.044(5) 0.036(4) 0.004(4) 0.005(4) 0.020(4)
O2W 0.043(5) 0.039(5) 0.040(4) 0.001(4) 0.000(4) 0.015(4)
O3W 0.033(5) 0.049(5) 0.034(4) 0.010(4) -0.002(4) 0.013(4)
O4W 0.056(6) 0.042(5) 0.036(4) 0.001(4) 0.005(4) 0.025(5)
O5W 0.051(6) 0.058(6) 0.033(4) -0.003(4) -0.002(4) 0.031(5)
O6W 0.075(7) 0.054(6) 0.069(7) -0.009(5) -0.016(6) 0.044(6)
O7W 0.059(6) 0.047(6) 0.059(6) 0.010(5) -0.002(5) 0.022(5)
O8W 0.091(9) 0.128(11) 0.050(6) -0.017(7) -0.003(6) 0.079(9)
O9W 0.32(6) 0.23(6) 1.3(2) -0.11(12) -0.06(8) 0.17(6)

loop_
_atom_type_symbol
_atom_type_description
_atom_type_scat_dispersion_real
_atom_type_scat_dispersion_imag
_atom_type_scat_source
C C 0.0033 0.0016 'International Tables Vol C Tables 4.2.6.8 and 6.1.1.4'
H H 0.0000 0.0000 'International Tables Vol C Tables 4.2.6.8 and 6.1.1.4'
Ho Ho -0.2175 4.6783 'International Tables Vol C Tables 4.2.6.8 and 6.1.1.4'
O O 0.0106 0.0060 'International Tables Vol C Tables 4.2.6.8 and 6.1.1.4'

loop_
_geom_angle_atom_site_label_1
_geom_angle_atom_site_label_2
_geom_angle_atom_site_label_3
_geom_angle
_geom_angle_site_symmetry_1
_geom_angle_site_symmetry_3
_geom_angle_publ_flag
O2W Ho1 O1 138.1(3) . . ?
O2W Ho1 O3W 72.1(3) . . ?
O1 Ho1 O3W 88.8(3) . . ?
O2W Ho1 O1W 141.7(3) . . ?
O1 Ho1 O1W 74.3(3) . . ?
O3W Ho1 O1W 140.4(3) . . ?
O2W Ho1 O4 88.9(3) . 15_556 ?
O1 Ho1 O4 81.1(3) . 15_556 ?
O3W Ho1 O4 138.2(3) . 15_556 ?
O1W Ho1 O4 75.2(3) . 15_556 ?
O2W Ho1 O5 80.1(3) . . ?
O1 Ho1 O5 133.5(3) . . ?
O3W Ho1 O5 79.0(3) . . ?
O1W Ho1 O5 87.0(3) . . ?
O4 Ho1 O5 135.0(3) 15_556 . ?
O2W Ho1 O2 68.7(3) . 15_556 ?
O1 Ho1 O2 138.3(3) . 15_556 ?
O3W Ho1 O2 132.8(3) . 15_556 ?
O1W Ho1 O2 73.0(3) . 15_556 ?
O4 Ho1 O2 66.0(3) 15_556 15_556 ?
O5 Ho1 O2 69.4(3) . 15_556 ?
O2W Ho1 O3 72.3(3) . . ?
O1 Ho1 O3 66.0(3) . . ?
O3W Ho1 O3 68.8(3) . . ?
O1W Ho1 O3 130.2(3) . . ?
O4 Ho1 O3 70.1(3) 15_556 . ?
O5 Ho1 O3 142.5(3) . . ?
O2 Ho1 O3 120.4(3) 15_556 . ?
O2W Ho1 O6 133.8(3) . 10_667 ?
O1 Ho1 O6 68.5(3) . 10_667 ?
O3W Ho1 O6 72.2(3) . 10_667 ?
O1W Ho1 O6 68.3(3) . 10_667 ?
O4 Ho1 O6 137.3(3) 15_556 10_667 ?
O5 Ho1 O6 65.0(3) . 10_667 ?
O2 Ho1 O6 120.3(3) 15_556 10_667 ?
O3 Ho1 O6 119.2(3) . 10_667 ?
O1 C1 O2 126.9(10) . . ?
O1 C1 C2 117.7(10) . . ?
O2 C1 C2 115.3(10) . . ?
O4 C2 O3 127.6(11) . . ?
O4 C2 C1 117.1(10) . . ?
O3 C2 C1 115.4(10) . . ?
C1 O1 Ho1 122.7(7) . . ?
C1 O2 Ho1 120.1(7) . 14_456 ?
C2 O3 Ho1 118.1(7) . . ?
C2 O4 Ho1 121.5(7) . 14_456 ?
O5 C3 O6 127.2(10) . . ?
O5 C3 C3 119.8(12) . 10_667 ?
O6 C3 C3 112.9(12) . 10_667 ?
C3 O5 Ho1 122.0(7) . . ?
C3 O6 Ho1 120.1(7) . 10_667 ?
Ho1 O1W H1WA 131(9) . . ?
Ho1 O1W H1WB 115(9) . . ?
H1WA O1W H1WB 101(10) . . ?
Ho1 O2W H2WA 105.9 . . ?
Ho1 O2W H2WB 96.5 . . ?
H2WA O2W H2WB 98.7 . . ?
Ho1 O3W H3WA 118(9) . . ?
Ho1 O3W H3WB 113(9) . . ?
H3WA O3W H3WB 105(10) . . ?

loop_
_geom_bond_atom_site_label_1
_geom_bond_atom_site_label_2
_geom_bond_distance
_geom_bond_site_symmetry_2
_geom_bond_publ_flag
Ho1 O2W 2.345(9) . ?
Ho1 O1 2.354(8) . ?
Ho1 O3W 2.361(8) . ?
Ho1 O1W 2.367(9) . ?
Ho1 O4 2.402(8) 15_556 ?
Ho1 O5 2.416(8) . ?
Ho1 O2 2.445(8) 15_556 ?
Ho1 O3 2.497(8) . ?
Ho1 O6 2.513(8) 10_667 ?
C1 O1 1.242(13) . ?
C1 O2 1.269(14) . ?
C1 C2 1.527(16) . ?
C2 O4 1.248(14) . ?
C2 O3 1.262(13) . ?
C3 O5 1.232(13) . ?
C3 O6 1.292(13) . ?
C3 C3 1.53(2) 10_667 ?
O1W H1WA 0.96(2) . ?
O1W H1WB 0.96(2) . ?
O2W H2WA 0.9617 . ?
O2W H2WB 0.9636 . ?
O3W H3WA 0.96(2) . ?
O3W H3WB 0.96(2) . ?
